data_4030753
loop_
_publ_author_name
'Lin, Mei-Huey'
'Li, Yi-Syuan'
'Kuo, Chung-Kai'
'Chen, Chung-Hao'
'Huang, Yen-Chih'
'Liang, Kung-Yu'
'Chen, Yu-Chun'
'Tsai, Chang-Hsien'
'Chuang, Tsung-Hsun'

_publ_section_title
;
 Synthesis of Hexahydro-1H-isoindole Derivatives from Arylacyl Bromides
 via Homoallenic Bromohydrins.
;
_journal_issue 4
_journal_name_full 'The Journal of organic chemistry'
_journal_page_first 2462
_journal_page_last 2466
_journal_paper_doi 10.1021/acs.joc.5b00072
_journal_volume 80
_journal_year 2015
_chemical_formula_sum 'C12 H12 Br2 O'
_chemical_formula_weight 332.04
_chemical_name_systematic
; 
 ? 
;
_space_group_IT_number 14
_symmetry_cell_setting monoclinic
_symmetry_space_group_name_Hall '-P 2ybc'
_symmetry_space_group_name_H-M 'P 1 21/c 1'
_atom_sites_solution_hydrogens geom
_atom_sites_solution_primary direct
_atom_sites_solution_secondary difmap
_audit_creation_method SHELXL-97
_cell_angle_alpha 90.00
_cell_angle_beta 92.316(3)
_cell_angle_gamma 90.00
_cell_formula_units_Z 4
_cell_length_a 13.9526(6)
_cell_length_b 5.4114(2)
_cell_length_c 16.5276(6)
_cell_measurement_reflns_used 2359
_cell_measurement_temperature 270(2)
_cell_measurement_theta_max 22.91
_cell_measurement_theta_min 3.75
_cell_volume 1246.87(8)
_computing_cell_refinement 'SAINT (Bruker, 2007)'
_computing_data_collection 'APEX2 (Bruker, 2007)'
_computing_data_reduction 'SAINT (Bruker, 2007)'
_computing_molecular_graphics 'SHELXTL (Sheldrick, 2008)'
_computing_publication_material 'DIAMOND (Brandenburg, 2006)'
_computing_structure_refinement 'SHELXTL (Sheldrick, 2008)'
_computing_structure_solution 'SHELXTL (Sheldrick, 2008)'
_diffrn_ambient_temperature 270(2)
_diffrn_measured_fraction_theta_full 0.993
_diffrn_measured_fraction_theta_max 0.993
_diffrn_measurement_device_type 'Bruker SMART APEX II'
_diffrn_measurement_method \w
_diffrn_radiation_monochromator graphite
_diffrn_radiation_source 'fine-focus sealed tube'
_diffrn_radiation_type MoK\a
_diffrn_radiation_wavelength 0.71073
_diffrn_reflns_av_R_equivalents 0.0400
_diffrn_reflns_av_sigmaI/netI 0.0397
_diffrn_reflns_limit_h_max 18
_diffrn_reflns_limit_h_min -18
_diffrn_reflns_limit_k_max 7
_diffrn_reflns_limit_k_min -7
_diffrn_reflns_limit_l_max 22
_diffrn_reflns_limit_l_min -21
_diffrn_reflns_number 12850
_diffrn_reflns_theta_full 28.28
_diffrn_reflns_theta_max 28.28
_diffrn_reflns_theta_min 2.82
_exptl_absorpt_coefficient_mu 6.473
_exptl_absorpt_correction_T_max 0.6255
_exptl_absorpt_correction_T_min 0.5105
_exptl_absorpt_correction_type multi-scan
_exptl_absorpt_process_details 'SADABS 2.10 (Sheldrick, 2003)'
_exptl_crystal_colour 'light yellow'
_exptl_crystal_density_diffrn 1.769
_exptl_crystal_density_method 'not measured'
_exptl_crystal_description block
_exptl_crystal_F_000 648
_exptl_crystal_size_max 0.12
_exptl_crystal_size_mid 0.10
_exptl_crystal_size_min 0.08
_refine_diff_density_max 0.607
_refine_diff_density_min -0.795
_refine_diff_density_rms 0.072
_refine_ls_extinction_method none
_refine_ls_goodness_of_fit_ref 1.012
_refine_ls_hydrogen_treatment mixed
_refine_ls_matrix_type full
_refine_ls_number_parameters 137
_refine_ls_number_reflns 3078
_refine_ls_number_restraints 0
_refine_ls_restrained_S_all 1.012
_refine_ls_R_factor_all 0.0728
_refine_ls_R_factor_gt 0.0372
_refine_ls_shift/su_max 0.001
_refine_ls_shift/su_mean 0.000
_refine_ls_structure_factor_coef Fsqd
_refine_ls_weighting_details 'calc w=1/[\s^2^(Fo^2^)+(0.0428P)^2^+0.3489P] where P=(Fo^2^+2Fc^2^)/3'
_refine_ls_weighting_scheme calc
_refine_ls_wR_factor_gt 0.0852
_refine_ls_wR_factor_ref 0.0967
_reflns_number_gt 1958
_reflns_number_total 3078
_reflns_threshold_expression >2sigma(I)
_cod_data_source_file jo5b00072_si_001.cif
_cod_data_source_block lys
_cod_depositor_comments
;
The following automatic conversions were performed:

'_symmetry_cell_setting' value 'Monoclinic' changed to 'monoclinic'
according to
/usr/data/users/saulius/crontab/automatic-downloads/current/ACS/lib/dictionaries/cif_core.dic
dictionary named 'cif_core.dic' version 2.4.2 from 2011-04-26.

Automatic conversion script
Id: cif_fix_values 3086 2015-02-26 13:12:21Z robertas 
;
_cod_original_sg_symbol_H-M P2(1)/c
_cod_database_code 4030753

loop_
_symmetry_equiv_pos_as_xyz
'x, y, z'
'-x, y+1/2, -z+1/2'
'-x, -y, -z'
'x, -y-1/2, z-1/2'

loop_
_atom_site_label
_atom_site_type_symbol
_atom_site_fract_x
_atom_site_fract_y
_atom_site_fract_z
_atom_site_U_iso_or_equiv
_atom_site_adp_type
_atom_site_occupancy
_atom_site_symmetry_multiplicity
_atom_site_calc_flag
_atom_site_refinement_flags
Br2 Br 0.64894(4) 0.16584(9) 0.51520(2) 0.07910(18) Uani 1 1 d .
Br1 Br 0.61352(3) -0.14463(6) 0.85381(2) 0.05947(15) Uani 1 1 d .
O1 O 1.06964(17) 0.2454(5) 0.93732(14) 0.0570(6) Uani 1 1 d .
C11 C 0.6572(3) -0.0361(7) 0.6106(2) 0.0521(8) Uani 1 1 d .
C10 C 0.7380(2) 0.0316(6) 0.66432(19) 0.0471(8) Uani 1 1 d .
H12 H 0.7984 0.0294 0.6425 0.056 Uiso 1 1 calc R
C8 C 0.7338(2) 0.0965(5) 0.74207(19) 0.0410(7) Uani 1 1 d .
C4 C 0.8220(2) 0.1349(5) 0.79330(19) 0.0389(7) Uani 1 1 d .
C3 C 0.8340(2) 0.3357(5) 0.8455(2) 0.0424(7) Uani 1 1 d .
H4 H 0.7848 0.4505 0.8491 0.051 Uiso 1 1 calc R
C2 C 0.9164(2) 0.3674(5) 0.8914(2) 0.0451(8) Uani 1 1 d .
H3 H 0.9229 0.5041 0.9253 0.054 Uiso 1 1 calc R
C1 C 0.9906(2) 0.1974(5) 0.8881(2) 0.0414(7) Uani 1 1 d .
C7 C 1.1422(3) 0.0614(7) 0.9434(2) 0.0643(10) Uani 1 1 d .
H5 H 1.1701 0.0404 0.8917 0.096 Uiso 1 1 calc R
H7 H 1.1145 -0.0920 0.9600 0.096 Uiso 1 1 calc R
H6 H 1.1909 0.1115 0.9827 0.096 Uiso 1 1 calc R
C12 C 0.5955(3) -0.2157(8) 0.6185(3) 0.0770(12) Uani 1 1 d .
H10 H 0.6006 -0.3197 0.6633 0.092 Uiso 1 1 calc R
H11 H 0.5466 -0.2395 0.5794 0.092 Uiso 1 1 calc R
C9 C 0.6402(2) 0.1339(5) 0.7811(2) 0.0474(8) Uani 1 1 d .
H8 H 0.5891 0.1470 0.7397 0.057 Uiso 1 1 calc R
H9 H 0.6421 0.2867 0.8118 0.057 Uiso 1 1 calc R
C6 C 0.9816(2) -0.0015(6) 0.83613(19) 0.0444(8) Uani 1 1 d .
H1 H 1.0313 -0.1147 0.8323 0.053 Uiso 1 1 calc R
C5 C 0.8984(2) -0.0298(5) 0.79035(19) 0.0437(8) Uani 1 1 d .
H2 H 0.8926 -0.1650 0.7558 0.052 Uiso 1 1 calc R

loop_
_atom_site_aniso_label
_atom_site_aniso_U_11
_atom_site_aniso_U_22
_atom_site_aniso_U_33
_atom_site_aniso_U_23
_atom_site_aniso_U_13
_atom_site_aniso_U_12
Br2 0.0828(4) 0.1034(4) 0.0499(3) 0.0081(2) -0.0129(2) -0.0240(3)
Br1 0.0567(3) 0.0570(2) 0.0661(3) 0.00395(17) 0.01945(19) 0.00199(17)
O1 0.0432(15) 0.0653(14) 0.0615(16) -0.0079(12) -0.0106(12) 0.0058(12)
C11 0.044(2) 0.067(2) 0.0453(19) -0.0051(17) 0.0010(16) -0.0045(17)
C10 0.043(2) 0.0513(17) 0.047(2) -0.0022(15) 0.0034(16) -0.0075(15)
C8 0.043(2) 0.0357(15) 0.0446(19) 0.0019(13) 0.0032(15) 0.0009(12)
C4 0.0376(18) 0.0376(14) 0.0420(17) 0.0020(13) 0.0069(14) 0.0019(13)
C3 0.0389(19) 0.0388(15) 0.0499(19) -0.0046(14) 0.0057(15) 0.0070(13)
C2 0.047(2) 0.0428(16) 0.0454(19) -0.0069(14) 0.0009(16) 0.0036(15)
C1 0.039(2) 0.0431(16) 0.0422(18) 0.0036(13) 0.0012(15) -0.0010(13)
C7 0.048(2) 0.077(2) 0.068(3) 0.008(2) -0.007(2) 0.009(2)
C12 0.065(3) 0.087(3) 0.079(3) 0.005(2) -0.009(2) -0.026(2)
C9 0.045(2) 0.0439(16) 0.053(2) 0.0022(14) 0.0015(16) 0.0055(14)
C6 0.0394(19) 0.0428(16) 0.0511(19) 0.0003(14) 0.0047(16) 0.0076(14)
C5 0.047(2) 0.0396(15) 0.0454(18) -0.0086(14) 0.0067(16) 0.0001(14)

loop_
_atom_type_symbol
_atom_type_description
_atom_type_scat_dispersion_real
_atom_type_scat_dispersion_imag
_atom_type_scat_source
C C 0.0033 0.0016 'International Tables Vol C Tables 4.2.6.8 and 6.1.1.4'
H H 0.0000 0.0000 'International Tables Vol C Tables 4.2.6.8 and 6.1.1.4'
O O 0.0106 0.0060 'International Tables Vol C Tables 4.2.6.8 and 6.1.1.4'
Br Br -0.2901 2.4595 'International Tables Vol C Tables 4.2.6.8 and 6.1.1.4'

loop_
_geom_angle_atom_site_label_1
_geom_angle_atom_site_label_2
_geom_angle_atom_site_label_3
_geom_angle
C1 O1 C7 117.6(3)
C12 C11 C10 128.5(4)
C12 C11 Br2 119.2(3)
C10 C11 Br2 112.2(2)
C8 C10 C11 126.2(3)
C8 C10 H12 116.9
C11 C10 H12 116.9
C10 C8 C4 121.3(3)
C10 C8 C9 121.6(3)
C4 C8 C9 117.1(3)
C5 C4 C3 116.6(3)
C5 C4 C8 120.7(3)
C3 C4 C8 122.7(3)
C2 C3 C4 121.4(3)
C2 C3 H4 119.3
C4 C3 H4 119.3
C3 C2 C1 120.6(3)
C3 C2 H3 119.7
C1 C2 H3 119.7
O1 C1 C6 124.8(3)
O1 C1 C2 115.8(3)
C6 C1 C2 119.4(3)
O1 C7 H5 109.5
O1 C7 H7 109.5
H5 C7 H7 109.5
O1 C7 H6 109.5
H5 C7 H6 109.5
H7 C7 H6 109.5
C11 C12 H10 120.0
C11 C12 H11 120.0
H10 C12 H11 120.0
C8 C9 Br1 110.4(2)
C8 C9 H8 109.6
Br1 C9 H8 109.6
C8 C9 H9 109.6
Br1 C9 H9 109.6
H8 C9 H9 108.1
C5 C6 C1 119.1(3)
C5 C6 H1 120.5
C1 C6 H1 120.5
C6 C5 C4 122.9(3)
C6 C5 H2 118.6
C4 C5 H2 118.6

loop_
_geom_bond_atom_site_label_1
_geom_bond_atom_site_label_2
_geom_bond_distance
Br2 C11 1.918(4)
Br1 C9 1.972(3)
O1 C1 1.368(4)
O1 C7 1.420(4)
C11 C12 1.309(5)
C11 C10 1.453(5)
C10 C8 1.336(4)
C10 H12 0.9300
C8 C4 1.480(5)
C8 C9 1.494(4)
C4 C5 1.391(4)
C4 C3 1.394(4)
C3 C2 1.362(5)
C3 H4 0.9300
C2 C1 1.388(4)
C2 H3 0.9300
C1 C6 1.379(4)
C7 H5 0.9600
C7 H7 0.9600
C7 H6 0.9600
C12 H10 0.9300
C12 H11 0.9300
C9 H8 0.9700
C9 H9 0.9700
C6 C5 1.368(5)
C6 H1 0.9300
C5 H2 0.9300
